data_7230607
loop_
_publ_author_name
'Kumar, Vineet'
'Goswami, Pramod Kumar'
'Thaimattam, Ram'
'Ramanan, Arunachalam'

_publ_section_title
;
 Multicomponent solids of uracil derivatives -- orotic and isoorotic acids
;
_journal_issue 25
_journal_name_full CrystEngComm
_journal_page_first 3490
_journal_paper_doi 10.1039/C8CE00486B
_journal_volume 20
_journal_year 2018
_chemical_formula_moiety 'C13 H14 N2, C5 H4 N2 O4'
_chemical_formula_sum 'C18 H18 N4 O4'
_chemical_formula_weight 354.36
_space_group_crystal_system triclinic
_space_group_IT_number 2
_space_group_name_Hall '-P 1'
_space_group_name_H-M_alt 'P -1'
_symmetry_space_group_name_Hall '-P 1'
_symmetry_space_group_name_H-M 'P -1'
_atom_sites_solution_hydrogens mixed
_audit_creation_date 2017-12-05
_audit_creation_method
;
Olex2 1.2-ac3
(compiled 2016.03.30 svn.r3266 for Rigaku Oxford Diffraction, GUI svn.r5168)
;
_audit_update_record
;
2018-03-25 deposited with the CCDC.
2018-05-08 downloaded from the CCDC.
;
_cell_angle_alpha 87.416(9)
_cell_angle_beta 88.657(9)
_cell_angle_gamma 75.143(9)
_cell_formula_units_Z 2
_cell_length_a 6.573(3)
_cell_length_b 7.531(4)
_cell_length_c 17.511(8)
_cell_measurement_reflns_used 650
_cell_measurement_temperature 298(2)
_cell_measurement_theta_max 20.82
_cell_measurement_theta_min 2.33
_cell_volume 836.9(7)
_computing_cell_refinement 'SAINT v6.28A (Bruker, 2002)'
_computing_data_reduction 'SAINT v6.28A (Bruker, 2002)'
_computing_molecular_graphics 'Olex2 (Dolomanov et al., 2009)'
_computing_publication_material 'Olex2 (Dolomanov et al., 2009)'
_computing_structure_refinement 'ShelXL (Sheldrick, 2015)'
_computing_structure_solution 'SHELXS-97 (Sheldrick, 1990)'
_diffrn_ambient_temperature 298(2)
_diffrn_measured_fraction_theta_full 0.991
_diffrn_measured_fraction_theta_max 0.991
_diffrn_measurement_device_type 'CCD area detector'
_diffrn_measurement_method 'phi and omega scans'
_diffrn_radiation_monochromator graphite
_diffrn_radiation_type MoK\a
_diffrn_radiation_wavelength 0.71073
_diffrn_reflns_av_R_equivalents 0.0635
_diffrn_reflns_av_unetI/netI 0.1215
_diffrn_reflns_Laue_measured_fraction_full 0.991
_diffrn_reflns_Laue_measured_fraction_max 0.991
_diffrn_reflns_limit_h_max 7
_diffrn_reflns_limit_h_min -7
_diffrn_reflns_limit_k_max 8
_diffrn_reflns_limit_k_min -8
_diffrn_reflns_limit_l_max 19
_diffrn_reflns_limit_l_min -20
_diffrn_reflns_number 6071
_diffrn_reflns_point_group_measured_fraction_full 0.991
_diffrn_reflns_point_group_measured_fraction_max 0.991
_diffrn_reflns_theta_full 24.998
_diffrn_reflns_theta_max 24.998
_diffrn_reflns_theta_min 2.329
_exptl_absorpt_coefficient_mu 0.102
_exptl_absorpt_correction_T_max .89
_exptl_absorpt_correction_T_min 0.674067
_exptl_absorpt_correction_type multi-scan
_exptl_absorpt_process_details
;
SADABS v.2.03 (Bruker,200?) was used for absorption correction.
R(int) was 0.0471 before and 0.0360 after correction.
The Ratio of minimum to maximum transmission is 0.6741.
The \l/2 correction factor is 0.0015.
;
_exptl_crystal_colour colorless
_exptl_crystal_density_diffrn 1.406
_exptl_crystal_density_method 'not measured'
_exptl_crystal_description block
_exptl_crystal_F_000 374
_exptl_crystal_size_max .36
_exptl_crystal_size_mid .27
_exptl_crystal_size_min .18
_refine_diff_density_max 0.210
_refine_diff_density_min -0.219
_refine_diff_density_rms 0.045
_refine_ls_extinction_method none
_refine_ls_goodness_of_fit_ref 0.917
_refine_ls_hydrogen_treatment constr
_refine_ls_matrix_type full
_refine_ls_number_parameters 235
_refine_ls_number_reflns 2913
_refine_ls_number_restraints 0
_refine_ls_restrained_S_all 0.917
_refine_ls_R_factor_all 0.1547
_refine_ls_R_factor_gt 0.0644
_refine_ls_shift/su_max 0.000
_refine_ls_shift/su_mean 0.000
_refine_ls_structure_factor_coef Fsqd
_refine_ls_weighting_details 'w=1/[\s^2^(Fo^2^)+(0.0533P)^2^] where P=(Fo^2^+2Fc^2^)/3'
_refine_ls_weighting_scheme calc
_refine_ls_wR_factor_gt 0.1229
_refine_ls_wR_factor_ref 0.1507
_reflns_Friedel_coverage 0.000
_reflns_number_gt 1359
_reflns_number_total 2913
_reflns_threshold_expression 'I > 2\s(I)'
_cod_data_source_file c8ce00486b2.cif
_cod_data_source_block jdm53xm
_cod_depositor_comments 'Adding full bibliography for 7230605--7230614.cif.'
_cod_database_code 7230607
_shelx_space_group_comment
;
The symmetry employed for this shelxl refinement is uniquely defined
by the following loop, which should always be used as a source of
symmetry information in preference to the above space-group names.
They are only intended as comments.
;
_olex2_refinement_description
;
1. Fixed Uiso
 At 1.2 times of:
  All C(H) groups, All C(H,H) groups, All N(H) groups
 At 1.5 times of:
  All O(H) groups
2.a Riding coordinates:
 C11(H11A,H11B), O1(H1), N3(H3), N4(H4)
2.b Secondary CH2 refined with riding coordinates:
 C13(H13A,H13B), C12(H12A,H12B)
2.c Aromatic/amide H refined with riding coordinates:
 C17(H17), C18(H18), C15(H15), C16(H16), C9(H9), C10(H10), C6(H6), C7(H7),
 C3(H3A)
;
_shelx_shelxl_version_number 2017/1
_olex2_submission_special_instructions 'No special instructions were received'

loop_
_space_group_symop_operation_xyz
'x, y, z'
'-x, -y, -z'

loop_
_atom_site_label
_atom_site_type_symbol
_atom_site_fract_x
_atom_site_fract_y
_atom_site_fract_z
_atom_site_U_iso_or_equiv
_atom_site_adp_type
_atom_site_occupancy
_atom_site_site_symmetry_order
_atom_site_calc_flag
_atom_site_refinement_flags_posn
N2 N 0.7454(5) 0.1339(4) -0.11555(18) 0.0505(9) Uani 1 1 d .
N1 N 0.1284(5) 0.6433(4) 0.39204(18) 0.0487(9) Uani 1 1 d .
C17 C 0.5866(6) 0.1608(5) -0.0669(2) 0.0529(11) Uani 1 1 d .
H17 H 0.463216 0.134106 -0.081835 0.064 Uiso 1 1 calc R
C18 C 0.5918(6) 0.2267(5) 0.0054(2) 0.0520(11) Uani 1 1 d .
H18 H 0.474211 0.242907 0.037441 0.062 Uiso 1 1 calc R
C14 C 0.7710(6) 0.2682(5) 0.0298(2) 0.0413(10) Uani 1 1 d .
C15 C 0.9383(6) 0.2417(5) -0.0217(2) 0.0515(11) Uani 1 1 d .
H15 H 1.063029 0.268485 -0.008427 0.062 Uiso 1 1 calc R
C16 C 0.9195(6) 0.1757(6) -0.0924(2) 0.0558(11) Uani 1 1 d .
H16 H 1.034024 0.159194 -0.125955 0.067 Uiso 1 1 calc R
C13 C 0.7935(6) 0.3345(6) 0.1087(2) 0.0568(12) Uani 1 1 d .
H13A H 0.897247 0.239667 0.136157 0.068 Uiso 1 1 calc R
H13B H 0.848852 0.442127 0.103022 0.068 Uiso 1 1 calc R
C12 C 0.5959(5) 0.3831(5) 0.1573(2) 0.0460(10) Uani 1 1 d .
H12A H 0.544563 0.274395 0.167321 0.055 Uiso 1 1 calc R
H12B H 0.487868 0.474108 0.129869 0.055 Uiso 1 1 calc R
C11 C 0.6390(6) 0.4587(5) 0.2323(2) 0.0483(10) Uani 1 1 d .
H11A H 0.770787 0.370252 0.257878 0.058 Uiso 1 1 d R
H11B H 0.711927 0.568862 0.219518 0.058 Uiso 1 1 d R
C8 C 0.4573(6) 0.5158(5) 0.2875(2) 0.0392(9) Uani 1 1 d .
C9 C 0.2495(6) 0.5442(5) 0.2678(2) 0.0490(10) Uani 1 1 d .
H9 H 0.215232 0.520492 0.218706 0.059 Uiso 1 1 calc R
C10 C 0.0917(6) 0.6080(5) 0.3209(2) 0.0532(11) Uani 1 1 d .
H10 H -0.047346 0.627062 0.306009 0.064 Uiso 1 1 calc R
C6 C 0.3283(6) 0.6119(5) 0.4114(2) 0.0519(11) Uani 1 1 d .
H6 H 0.357544 0.633053 0.461427 0.062 Uiso 1 1 calc R
C7 C 0.4962(6) 0.5497(5) 0.3622(2) 0.0489(11) Uani 1 1 d .
H7 H 0.633619 0.530865 0.379015 0.059 Uiso 1 1 calc R
O1 O 0.1741(4) 0.2310(4) 0.50618(14) 0.0545(8) Uani 1 1 d .
H1 H 0.082474 0.267296 0.537458 0.082 Uiso 1 1 d R
O2 O -0.0965(4) 0.1945(4) 0.43931(14) 0.0627(9) Uani 1 1 d .
O3 O -0.0002(4) 0.0710(4) 0.29328(14) 0.0631(9) Uani 1 1 d .
O4 O 0.6811(4) -0.0883(4) 0.22159(15) 0.0577(8) Uani 1 1 d .
N3 N 0.3405(4) -0.0040(4) 0.26133(16) 0.0407(8) Uani 1 1 d .
H3 H 0.302437 -0.035113 0.218355 0.049 Uiso 1 1 d R
N4 N 0.6017(4) 0.0375(4) 0.33824(16) 0.0427(8) Uani 1 1 d .
H4 H 0.730455 0.035326 0.346608 0.051 Uiso 1 1 d R
C1 C 0.0901(6) 0.1824(5) 0.4449(2) 0.0430(10) Uani 1 1 d .
C2 C 0.2467(5) 0.1136(5) 0.3848(2) 0.0359(9) Uani 1 1 d .
C3 C 0.4556(5) 0.1013(5) 0.3932(2) 0.0374(9) Uani 1 1 d .
H3A H 0.499952 0.138348 0.438532 0.045 Uiso 1 1 calc R
C4 C 0.5515(5) -0.0237(5) 0.2703(2) 0.0388(9) Uani 1 1 d .
C5 C 0.1806(5) 0.0610(5) 0.3133(2) 0.0393(9) Uani 1 1 d .

loop_
_atom_site_aniso_label
_atom_site_aniso_U_11
_atom_site_aniso_U_22
_atom_site_aniso_U_33
_atom_site_aniso_U_23
_atom_site_aniso_U_13
_atom_site_aniso_U_12
N2 0.046(2) 0.066(2) 0.039(2) -0.0125(17) 0.0070(17) -0.0122(18)
N1 0.039(2) 0.069(2) 0.038(2) -0.0109(17) 0.0054(16) -0.0124(17)
C17 0.048(3) 0.067(3) 0.046(3) -0.012(2) 0.006(2) -0.020(2)
C18 0.048(3) 0.071(3) 0.041(3) -0.020(2) 0.015(2) -0.019(2)
C14 0.040(2) 0.047(3) 0.035(2) -0.0066(19) 0.0015(19) -0.007(2)
C15 0.040(2) 0.069(3) 0.047(3) -0.015(2) 0.007(2) -0.014(2)
C16 0.049(3) 0.071(3) 0.043(3) -0.006(2) 0.012(2) -0.007(2)
C13 0.047(3) 0.074(3) 0.050(3) -0.022(2) 0.013(2) -0.015(2)
C12 0.047(2) 0.054(3) 0.039(2) -0.013(2) 0.0096(19) -0.014(2)
C11 0.042(2) 0.061(3) 0.041(2) -0.012(2) 0.0030(19) -0.009(2)
C8 0.046(2) 0.041(2) 0.030(2) -0.0061(18) 0.0013(18) -0.0089(19)
C9 0.044(2) 0.067(3) 0.037(2) -0.012(2) 0.000(2) -0.014(2)
C10 0.041(2) 0.077(3) 0.043(3) -0.011(2) 0.001(2) -0.016(2)
C6 0.048(3) 0.073(3) 0.034(2) -0.013(2) 0.001(2) -0.011(2)
C7 0.039(2) 0.069(3) 0.037(2) -0.009(2) 0.0000(19) -0.010(2)
O1 0.0389(15) 0.085(2) 0.0415(17) -0.0216(15) 0.0081(13) -0.0164(14)
O2 0.0315(16) 0.104(2) 0.0529(19) -0.0228(16) 0.0062(14) -0.0153(15)
O3 0.0274(15) 0.111(2) 0.0548(19) -0.0246(16) -0.0012(13) -0.0220(15)
O4 0.0357(16) 0.084(2) 0.0540(18) -0.0263(16) 0.0213(14) -0.0143(14)
N3 0.0282(17) 0.060(2) 0.0347(19) -0.0135(16) 0.0026(14) -0.0114(15)
N4 0.0217(16) 0.066(2) 0.042(2) -0.0101(17) 0.0013(15) -0.0124(15)
C1 0.037(2) 0.057(3) 0.036(2) -0.011(2) 0.004(2) -0.013(2)
C2 0.028(2) 0.047(2) 0.033(2) -0.0059(18) -0.0015(17) -0.0091(17)
C3 0.031(2) 0.044(2) 0.037(2) -0.0080(18) -0.0004(18) -0.0089(18)
C4 0.029(2) 0.046(3) 0.043(3) -0.004(2) 0.0030(19) -0.0140(19)
C5 0.028(2) 0.049(3) 0.042(2) -0.0074(19) 0.0053(19) -0.0127(18)

loop_
_atom_type_symbol
_atom_type_description
_atom_type_scat_dispersion_real
_atom_type_scat_dispersion_imag
_atom_type_scat_source
C C 0.0033 0.0016 'International Tables Vol C Tables 4.2.6.8 and 6.1.1.4'
H H 0.0000 0.0000 'International Tables Vol C Tables 4.2.6.8 and 6.1.1.4'
N N 0.0061 0.0033 'International Tables Vol C Tables 4.2.6.8 and 6.1.1.4'
O O 0.0106 0.0060 'International Tables Vol C Tables 4.2.6.8 and 6.1.1.4'

loop_
_geom_angle_atom_site_label_1
_geom_angle_atom_site_label_2
_geom_angle_atom_site_label_3
_geom_angle
C17 N2 C16 116.4(3)
C6 N1 C10 116.5(3)
N2 C17 H17 118.1
N2 C17 C18 123.9(4)
C18 C17 H17 118.1
C17 C18 H18 120.0
C14 C18 C17 120.0(3)
C14 C18 H18 120.0
C18 C14 C15 116.3(3)
C18 C14 C13 123.6(3)
C15 C14 C13 120.0(3)
C14 C15 H15 120.1
C16 C15 C14 119.9(4)
C16 C15 H15 120.1
N2 C16 C15 123.5(4)
N2 C16 H16 118.2
C15 C16 H16 118.2
C14 C13 H13A 108.2
C14 C13 H13B 108.2
H13A C13 H13B 107.3
C12 C13 C14 116.4(3)
C12 C13 H13A 108.2
C12 C13 H13B 108.2
C13 C12 H12A 109.5
C13 C12 H12B 109.5
C13 C12 C11 110.6(3)
H12A C12 H12B 108.1
C11 C12 H12A 109.5
C11 C12 H12B 109.5
C12 C11 H11A 109.7
C12 C11 H11B 107.9
H11A C11 H11B 95.7
C8 C11 C12 117.5(3)
C8 C11 H11A 112.6
C8 C11 H11B 111.2
C9 C8 C11 123.9(3)
C9 C8 C7 116.7(3)
C7 C8 C11 119.4(3)
C8 C9 H9 120.0
C8 C9 C10 120.1(4)
C10 C9 H9 120.0
N1 C10 C9 123.4(4)
N1 C10 H10 118.3
C9 C10 H10 118.3
N1 C6 H6 117.9
N1 C6 C7 124.2(4)
C7 C6 H6 117.9
C8 C7 H7 120.4
C6 C7 C8 119.1(4)
C6 C7 H7 120.4
C1 O1 H1 109.2
C4 N3 H3 116.6
C4 N3 C5 127.5(3)
C5 N3 H3 115.9
C3 N4 H4 118.3
C3 N4 C4 122.6(3)
C4 N4 H4 119.0
O1 C1 C2 112.9(3)
O2 C1 O1 123.2(3)
O2 C1 C2 123.9(3)
C3 C2 C1 122.3(3)
C3 C2 C5 117.7(3)
C5 C2 C1 120.0(3)
N4 C3 C2 122.8(3)
N4 C3 H3A 118.6
C2 C3 H3A 118.6
O4 C4 N3 122.4(3)
O4 C4 N4 123.7(3)
N3 C4 N4 114.0(3)
O3 C5 N3 117.2(3)
O3 C5 C2 127.5(3)
N3 C5 C2 115.2(3)

loop_
_geom_bond_atom_site_label_1
_geom_bond_atom_site_label_2
_geom_bond_distance
N2 C17 1.312(4)
N2 C16 1.339(5)
N1 C10 1.325(4)
N1 C6 1.324(4)
C17 H17 0.9300
C17 C18 1.385(5)
C18 H18 0.9300
C18 C14 1.375(5)
C14 C15 1.385(5)
C14 C13 1.513(5)
C15 H15 0.9300
C15 C16 1.375(5)
C16 H16 0.9300
C13 H13A 0.9700
C13 H13B 0.9700
C13 C12 1.509(4)
C12 H12A 0.9700
C12 H12B 0.9700
C12 C11 1.516(4)
C11 H11A 1.0438
C11 H11B 1.0726
C11 C8 1.505(5)
C8 C9 1.377(5)
C8 C7 1.387(5)
C9 H9 0.9300
C9 C10 1.383(5)
C10 H10 0.9300
C6 H6 0.9300
C6 C7 1.381(5)
C7 H7 0.9300
O1 H1 0.8068
O1 C1 1.325(4)
O2 C1 1.212(4)
O3 C5 1.229(4)
O4 C4 1.217(4)
N3 H3 0.8594
N3 C4 1.369(4)
N3 C5 1.380(4)
N4 H4 0.8583
N4 C3 1.357(4)
N4 C4 1.372(4)
C1 C2 1.470(5)
C2 C3 1.364(4)
C2 C5 1.440(5)
C3 H3A 0.9300

loop_
_geom_torsion_atom_site_label_1
_geom_torsion_atom_site_label_2
_geom_torsion_atom_site_label_3
_geom_torsion_atom_site_label_4
_geom_torsion
N2 C17 C18 C14 0.1(6)
N1 C6 C7 C8 -0.4(6)
C17 N2 C16 C15 0.7(6)
C17 C18 C14 C15 0.6(6)
C17 C18 C14 C13 -177.8(4)
C18 C14 C15 C16 -0.6(6)
C18 C14 C13 C12 -9.3(6)
C14 C15 C16 N2 -0.1(6)
C14 C13 C12 C11 -176.3(3)
C15 C14 C13 C12 172.3(3)
C16 N2 C17 C18 -0.7(6)
C13 C14 C15 C16 177.9(4)
C13 C12 C11 C8 179.5(3)
C12 C11 C8 C9 -15.7(5)
C12 C11 C8 C7 166.9(3)
C11 C8 C9 C10 -175.9(4)
C11 C8 C7 C6 176.5(4)
C8 C9 C10 N1 -0.6(6)
C9 C8 C7 C6 -1.1(5)
C10 N1 C6 C7 1.5(6)
C6 N1 C10 C9 -1.0(6)
C7 C8 C9 C10 1.6(5)
O1 C1 C2 C3 0.5(5)
O1 C1 C2 C5 -177.8(3)
O2 C1 C2 C3 -179.8(4)
O2 C1 C2 C5 1.9(6)
C1 C2 C3 N4 179.8(3)
C1 C2 C5 O3 2.4(6)
C1 C2 C5 N3 -179.1(3)
C3 N4 C4 O4 -176.9(3)
C3 N4 C4 N3 3.8(5)
C3 C2 C5 O3 -176.0(4)
C3 C2 C5 N3 2.5(5)
C4 N3 C5 O3 178.7(3)
C4 N3 C5 C2 0.0(5)
C4 N4 C3 C2 -1.4(5)
C5 N3 C4 O4 177.6(3)
C5 N3 C4 N4 -3.1(5)
C5 C2 C3 N4 -1.9(5)
